data_4336102
loop_
_publ_author_name
'Li Yu'
'Mian Li'
'Xiao-Ping Zhou'
'Dan Li'

_publ_section_title
;
 Hybrid Inorganic-Organic Polyrotaxane, Pseudorotaxane, and Sandwich
;
_journal_name_full 'Inorganic Chemistry'
_journal_page_first 10232
_journal_page_last 10234
_journal_paper_doi 10.1021/ic401722c
_journal_volume 52
_journal_year 2013
_chemical_formula_sum 'C36 H32 Ag6 I10 N4'
_chemical_formula_weight 2436.88
_chemical_name_systematic
; 
 ? 
;
_space_group_IT_number 2
_symmetry_cell_setting triclinic
_symmetry_space_group_name_Hall '-P 1'
_symmetry_space_group_name_H-M 'P -1'
_atom_sites_solution_hydrogens geom
_atom_sites_solution_primary direct
_atom_sites_solution_secondary difmap
_audit_creation_method SHELXL-97
_cell_angle_alpha 94.062(7)
_cell_angle_beta 106.382(8)
_cell_angle_gamma 107.544(8)
_cell_formula_units_Z 1
_cell_length_a 10.4705(11)
_cell_length_b 11.0693(8)
_cell_length_c 12.6399(12)
_cell_measurement_reflns_used 2809
_cell_measurement_temperature 293(2)
_cell_measurement_theta_max 29.2522
_cell_measurement_theta_min 2.9902
_cell_volume 1320.5(2)
_computing_structure_refinement 'SHELXL-97 (Sheldrick, 1997)'
_computing_structure_solution 'SHELXS-97 (Sheldrick, 1990)'
_diffrn_ambient_temperature 293(2)
_diffrn_measured_fraction_theta_full 0.998
_diffrn_measured_fraction_theta_max 0.998
_diffrn_radiation_monochromator graphite
_diffrn_radiation_source 'fine-focus sealed tube'
_diffrn_radiation_type MoK\a
_diffrn_radiation_wavelength 0.71073
_diffrn_reflns_av_R_equivalents 0.0623
_diffrn_reflns_av_sigmaI/netI 0.1065
_diffrn_reflns_limit_h_max 12
_diffrn_reflns_limit_h_min -10
_diffrn_reflns_limit_k_max 13
_diffrn_reflns_limit_k_min -12
_diffrn_reflns_limit_l_max 11
_diffrn_reflns_limit_l_min -15
_diffrn_reflns_number 9595
_diffrn_reflns_theta_full 25.00
_diffrn_reflns_theta_max 25.00
_diffrn_reflns_theta_min 2.81
_exptl_absorpt_coefficient_mu 8.055
_exptl_absorpt_correction_T_max 0.346
_exptl_absorpt_correction_T_min 0.117
_exptl_absorpt_correction_type multi-scan
_exptl_absorpt_process_details 'SADABS (Sheldrick, 1996)'
_exptl_crystal_colour red
_exptl_crystal_density_diffrn 3.064
_exptl_crystal_description block
_exptl_crystal_F_000 1088
_exptl_crystal_size_max 0.3
_exptl_crystal_size_mid 0.2
_exptl_crystal_size_min 0.1
_refine_diff_density_max 2.016
_refine_diff_density_min -1.462
_refine_diff_density_rms 0.312
_refine_ls_extinction_method none
_refine_ls_goodness_of_fit_ref 0.997
_refine_ls_hydrogen_treatment constr
_refine_ls_matrix_type full
_refine_ls_number_parameters 253
_refine_ls_number_reflns 4638
_refine_ls_number_restraints 6
_refine_ls_restrained_S_all 0.997
_refine_ls_R_factor_all 0.1394
_refine_ls_R_factor_gt 0.0770
_refine_ls_shift/su_max 0.000
_refine_ls_shift/su_mean 0.000
_refine_ls_structure_factor_coef Fsqd
_refine_ls_weighting_details 'calc w=1/[\s^2^(Fo^2^)+(0.1000P)^2^+0.0000P] where P=(Fo^2^+2Fc^2^)/3'
_refine_ls_weighting_scheme calc
_refine_ls_wR_factor_gt 0.1778
_refine_ls_wR_factor_ref 0.2075
_reflns_number_gt 2631
_reflns_number_total 4638
_reflns_threshold_expression >2sigma(I)
_cod_data_source_file ic401722c_si_001_3.cif
_cod_data_source_block complex_5
_cod_database_code 4336102

loop_
_symmetry_equiv_pos_as_xyz
'x, y, z'
'-x, -y, -z'

loop_
_atom_site_label
_atom_site_type_symbol
_atom_site_fract_x
_atom_site_fract_y
_atom_site_fract_z
_atom_site_U_iso_or_equiv
_atom_site_adp_type
_atom_site_occupancy
_atom_site_symmetry_multiplicity
_atom_site_calc_flag
_atom_site_refinement_flags
Ag1 Ag 1.09071(19) 1.12296(17) 0.12254(14) 0.0696(6) Uani 1 1 d .
Ag2 Ag 1.4356(2) 1.33132(19) 0.50282(16) 0.0818(6) Uani 1 1 d .
Ag3 Ag 1.7153(2) 1.4889(2) 0.68578(16) 0.0884(7) Uani 1 1 d .
C1 C 2.4383(17) 1.5576(18) 0.8453(14) 0.039(4) Uani 1 1 d .
H1 H 2.4717 1.4996 0.8143 0.047 Uiso 1 1 calc R
C2 C 2.4770(19) 1.6839(19) 0.8230(14) 0.047(5) Uani 1 1 d .
H2 H 2.5348 1.7101 0.7791 0.056 Uiso 1 1 calc R
C3 C 2.4240(17) 1.7680(17) 0.8703(13) 0.035(4) Uani 1 1 d .
C4 C 2.3444(18) 1.7314(18) 0.9415(15) 0.047(5) Uani 1 1 d .
H4 H 2.3161 1.7897 0.9779 0.057 Uiso 1 1 calc R
C5 C 2.3093(17) 1.6026(18) 0.9554(15) 0.045(5) Uani 1 1 d .
H5 H 2.2510 1.5749 0.9987 0.053 Uiso 1 1 calc R
C6 C 2.3549(19) 1.5153(16) 0.9096(14) 0.039(4) Uani 1 1 d .
C7 C 2.3005(19) 1.3776(15) 0.9135(14) 0.040(4) Uani 1 1 d .
H7A H 2.2670 1.3658 0.9774 0.048 Uiso 1 1 calc R
H7B H 2.3758 1.3415 0.9219 0.048 Uiso 1 1 calc R
C8 C 2.055(2) 1.3223(19) 0.7962(14) 0.055(6) Uani 1 1 d .
H8 H 2.0403 1.3633 0.8562 0.066 Uiso 1 1 calc R
C9 C 1.944(2) 1.273(2) 0.6922(14) 0.060(6) Uani 1 1 d .
H9 H 1.8543 1.2784 0.6840 0.073 Uiso 1 1 calc R
C10 C 1.9725(16) 1.2182(15) 0.6038(15) 0.037(4) Uani 1 1 d U
C11 C 2.0966(17) 1.2052(16) 0.6233(14) 0.039(4) Uani 1 1 d .
H11 H 2.1136 1.1642 0.5646 0.047 Uiso 1 1 calc R
C12 C 2.2025(19) 1.2469(17) 0.7225(17) 0.048(5) Uani 1 1 d .
H12 H 2.2878 1.2328 0.7314 0.058 Uiso 1 1 calc R
C13 C 1.8604(17) 1.1807(15) 0.4906(14) 0.034(4) Uani 1 1 d .
C14 C 1.7190(18) 1.1355(18) 0.4761(16) 0.047(5) Uani 1 1 d .
H14 H 1.6889 1.1215 0.5381 0.056 Uiso 1 1 calc R
C15 C 1.6214(19) 1.1106(16) 0.3731(15) 0.043(5) Uani 1 1 d .
H15 H 1.5258 1.0841 0.3661 0.051 Uiso 1 1 calc R
C16 C 1.796(2) 1.167(2) 0.2896(14) 0.051(5) Uani 1 1 d .
H16 H 1.8232 1.1802 0.2261 0.061 Uiso 1 1 calc R
C17 C 1.902(2) 1.194(2) 0.3968(16) 0.055(5) Uani 1 1 d .
H17 H 1.9970 1.2205 0.4030 0.066 Uiso 1 1 calc R
C18 C 1.556(2) 1.1033(19) 0.1671(14) 0.054(5) Uani 1 1 d .
H18A H 1.4611 1.0666 0.1705 0.065 Uiso 1 1 calc R
H18B H 1.5709 1.0445 0.1148 0.065 Uiso 1 1 calc R
I1 I 0.80268(14) 0.95982(12) 0.04211(11) 0.0531(4) Uani 1 1 d .
I2 I 1.07339(15) 1.37537(13) 0.12964(12) 0.0601(4) Uani 1 1 d .
I3 I 1.24311(14) 1.11753(13) 0.34637(11) 0.0528(4) Uani 1 1 d .
I4 I 1.55200(14) 1.24104(13) 0.70671(11) 0.0554(4) Uani 1 1 d .
I5 I 1.70118(16) 1.48605(13) 0.46399(11) 0.0619(4) Uani 1 1 d .
N1 N 2.1810(14) 1.3090(14) 0.8073(11) 0.037(3) Uani 1 1 d .
N2 N 1.6618(13) 1.1241(11) 0.2803(12) 0.028(3) Uani 1 1 d .

loop_
_atom_site_aniso_label
_atom_site_aniso_U_11
_atom_site_aniso_U_22
_atom_site_aniso_U_33
_atom_site_aniso_U_23
_atom_site_aniso_U_13
_atom_site_aniso_U_12
Ag1 0.0679(12) 0.0604(11) 0.0685(12) -0.0008(9) 0.0140(9) 0.0145(9)
Ag2 0.0755(14) 0.0716(13) 0.0802(13) -0.0017(10) 0.0109(10) 0.0155(11)
Ag3 0.0965(16) 0.0810(14) 0.0702(13) -0.0101(11) 0.0195(11) 0.0170(12)
C1 0.023(10) 0.046(11) 0.039(10) -0.002(9) -0.003(8) 0.012(8)
C2 0.040(11) 0.059(13) 0.029(10) 0.022(9) 0.000(8) 0.006(10)
C3 0.029(10) 0.051(11) 0.024(9) 0.000(8) 0.008(7) 0.013(8)
C4 0.040(11) 0.041(11) 0.054(12) -0.008(9) 0.019(9) 0.004(9)
C5 0.019(10) 0.047(12) 0.054(12) -0.002(9) 0.006(8) -0.001(8)
C6 0.041(11) 0.029(10) 0.033(10) 0.005(8) 0.005(8) -0.002(8)
C7 0.051(12) 0.025(9) 0.035(10) -0.003(8) 0.003(9) 0.010(8)
C8 0.075(16) 0.058(13) 0.023(10) -0.003(9) 0.022(10) 0.007(11)
C9 0.062(14) 0.096(17) 0.021(10) -0.004(10) 0.007(9) 0.032(13)
C10 0.008(8) 0.025(8) 0.064(11) -0.015(8) 0.004(7) -0.003(6)
C11 0.019(10) 0.033(10) 0.045(11) -0.003(8) 0.011(8) -0.019(7)
C12 0.031(11) 0.034(10) 0.080(14) 0.003(10) 0.015(10) 0.015(9)
C13 0.034(11) 0.023(9) 0.040(10) -0.002(7) -0.001(8) 0.017(8)
C14 0.026(11) 0.058(13) 0.052(12) 0.014(10) 0.013(9) 0.006(9)
C15 0.029(10) 0.036(10) 0.050(12) 0.001(9) -0.003(9) 0.010(8)
C16 0.055(14) 0.076(15) 0.027(10) 0.004(10) 0.010(9) 0.035(12)
C17 0.032(11) 0.070(15) 0.049(13) -0.015(10) 0.006(10) 0.012(10)
C18 0.049(13) 0.058(13) 0.032(10) 0.000(9) -0.004(9) 0.002(10)
I1 0.0474(8) 0.0395(7) 0.0608(9) -0.0033(6) 0.0108(6) 0.0070(6)
I2 0.0663(10) 0.0451(8) 0.0641(9) 0.0055(7) 0.0187(7) 0.0147(7)
I3 0.0479(8) 0.0532(8) 0.0513(8) 0.0086(6) 0.0098(6) 0.0144(6)
I4 0.0505(9) 0.0559(9) 0.0617(9) 0.0076(7) 0.0218(7) 0.0175(7)
I5 0.0794(11) 0.0447(8) 0.0576(9) 0.0063(7) 0.0236(8) 0.0138(7)
N1 0.021(8) 0.046(9) 0.045(9) 0.017(7) 0.012(7) 0.012(7)
N2 0.022(8) 0.018(7) 0.052(9) 0.010(6) 0.015(7) 0.014(6)

loop_
_atom_type_symbol
_atom_type_description
_atom_type_scat_dispersion_real
_atom_type_scat_dispersion_imag
_atom_type_scat_source
C C 0.0033 0.0016 'International Tables Vol C Tables 4.2.6.8 and 6.1.1.4'
H H 0.0000 0.0000 'International Tables Vol C Tables 4.2.6.8 and 6.1.1.4'
N N 0.0061 0.0033 'International Tables Vol C Tables 4.2.6.8 and 6.1.1.4'
Ag Ag -0.8971 1.1015 'International Tables Vol C Tables 4.2.6.8 and 6.1.1.4'
I I -0.4742 1.8119 'International Tables Vol C Tables 4.2.6.8 and 6.1.1.4'

loop_
_geom_angle_atom_site_label_1
_geom_angle_atom_site_label_2
_geom_angle_atom_site_label_3
_geom_angle
_geom_angle_site_symmetry_1
_geom_angle_site_symmetry_3
I1 Ag1 I3 114.65(7) 2_775 .
I1 Ag1 I1 101.43(6) 2_775 .
I3 Ag1 I1 115.94(8) . .
I1 Ag1 I2 116.83(8) 2_775 .
I3 Ag1 I2 104.32(7) . .
I1 Ag1 I2 103.61(7) . .
I3 Ag2 I5 109.86(8) . 2_886
I3 Ag2 I4 107.86(8) . .
I5 Ag2 I4 113.25(8) 2_886 .
I3 Ag2 I5 120.52(8) . .
I5 Ag2 I5 104.75(7) 2_886 .
I4 Ag2 I5 100.47(7) . .
I3 Ag2 Ag3 156.31(9) . .
I5 Ag2 Ag3 93.40(7) 2_886 .
I4 Ag2 Ag3 56.46(6) . .
I5 Ag2 Ag3 54.13(6) . .
I2 Ag3 I5 129.16(10) 2_886 .
I2 Ag3 I4 115.71(8) 2_886 .
I5 Ag3 I4 108.03(8) . .
I2 Ag3 Ag2 168.79(10) 2_886 .
I5 Ag3 Ag2 61.20(6) . .
I4 Ag3 Ag2 58.67(6) . .
C6 C1 C2 123.8(18) . .
C3 C2 C1 116.5(17) . .
C4 C3 C2 121.9(18) . .
C4 C3 C18 120.3(17) . 2_986
C2 C3 C18 117.5(16) . 2_986
C3 C4 C5 116.6(18) . .
C6 C5 C4 124.1(18) . .
C1 C6 C5 116.9(17) . .
C1 C6 C7 120.1(17) . .
C5 C6 C7 122.3(18) . .
C6 C7 N1 110.0(13) . .
N1 C8 C9 119.9(18) . .
C10 C9 C8 117.9(19) . .
C11 C10 C9 117.9(17) . .
C11 C10 C13 124.2(16) . .
C9 C10 C13 117.9(15) . .
C10 C11 C12 125.1(18) . .
N1 C12 C11 118.3(16) . .
C14 C13 C17 117.9(16) . .
C14 C13 C10 123.3(17) . .
C17 C13 C10 118.7(16) . .
C15 C14 C13 121.4(18) . .
N2 C15 C14 120.8(17) . .
N2 C16 C17 120.4(18) . .
C13 C17 C16 119.2(18) . .
N2 C18 C3 107.6(14) . 2_986
Ag1 I1 Ag1 78.57(6) 2_775 .
Ag3 I2 Ag1 103.76(7) 2_886 .
Ag2 I3 Ag1 125.45(7) . .
Ag3 I4 Ag2 64.87(6) . .
Ag3 I5 Ag2 77.92(7) . 2_886
Ag3 I5 Ag2 64.67(7) . .
Ag2 I5 Ag2 75.25(7) 2_886 .
C8 N1 C12 120.7(15) . .
C8 N1 C7 117.6(15) . .
C12 N1 C7 121.4(15) . .
C16 N2 C15 120.2(15) . .
C16 N2 C18 118.1(15) . .
C15 N2 C18 121.4(14) . .

loop_
_geom_bond_atom_site_label_1
_geom_bond_atom_site_label_2
_geom_bond_distance
_geom_bond_site_symmetry_2
Ag1 I1 2.841(2) 2_775
Ag1 I3 2.844(2) .
Ag1 I1 2.849(2) .
Ag1 I2 2.851(2) .
Ag2 I3 2.790(2) .
Ag2 I5 2.877(2) 2_886
Ag2 I4 2.908(2) .
Ag2 I5 2.988(3) .
Ag2 Ag3 3.082(3) .
Ag3 I2 2.680(2) 2_886
Ag3 I5 2.763(3) .
Ag3 I4 2.837(3) .
C1 C6 1.36(3) .
C1 C2 1.41(2) .
C2 C3 1.40(3) .
C3 C4 1.39(2) .
C3 C18 1.51(3) 2_986
C4 C5 1.40(3) .
C5 C6 1.36(2) .
C6 C7 1.47(2) .
C7 N1 1.51(2) .
C8 N1 1.34(2) .
C8 C9 1.43(2) .
C9 C10 1.39(2) .
C10 C11 1.31(2) .
C10 C13 1.51(2) .
C11 C12 1.36(2) .
C12 N1 1.34(2) .
C13 C14 1.37(2) .
C13 C17 1.37(3) .
C14 C15 1.36(2) .
C15 N2 1.36(2) .
C16 N2 1.31(2) .
C16 C17 1.43(2) .
C18 N2 1.49(2) .
C18 C3 1.51(3) 2_986
I1 Ag1 2.841(2) 2_775
I2 Ag3 2.680(2) 2_886
I5 Ag2 2.877(3) 2_886
